data_4023260
loop_
_publ_author_name
'Ahmad Basheer'
'Zvi Rappoport'

_publ_section_title
;
 A Rich Array of Reactions of Cyanomonothiocarbonylmalonamides
 RNHCSCH(CN)CONHR' and Their Thioenols RNHC(SH)=C(CN)CONHR'
;
_journal_name_full 'Journal of Organic Chemistry'
_journal_page_first 1386
_journal_page_last 1396
_journal_paper_doi 10.1021/jo7022262
_journal_volume 73
_journal_year 2008
_chemical_formula_moiety 'C7 H9 N3 O S'
_chemical_formula_sum 'C7 H9 N3 O S'
_chemical_formula_weight 183.23
_chemical_name_systematic
; 
 ? 
;
_space_group_IT_number 14
_symmetry_cell_setting monoclinic
_symmetry_space_group_name_Hall '-P 2ybc'
_symmetry_space_group_name_H-M 'P 1 21/c 1'
_atom_sites_solution_hydrogens geom
_atom_sites_solution_primary direct
_atom_sites_solution_secondary difmap
_audit_creation_method SHELXL-97
_cell_angle_alpha 90.00
_cell_angle_beta 98.9720(10)
_cell_angle_gamma 90.00
_cell_formula_units_Z 4
_cell_length_a 10.2996(7)
_cell_length_b 7.2768(5)
_cell_length_c 12.6450(8)
_cell_measurement_reflns_used 5103
_cell_measurement_temperature 295(1)
_cell_measurement_theta_max 28.01
_cell_measurement_theta_min 2.38
_cell_volume 936.12(11)
_computing_cell_refinement 'Bruker SMART'
_computing_data_collection 'Bruker SMART'
_computing_data_reduction 'Bruker SAINT'
_computing_molecular_graphics 'Bruker SHELXTL'
_computing_publication_material 'Bruker SHELXTL'
_computing_structure_refinement 'SHELXL-97 (Sheldrick, 1997)'
_computing_structure_solution 'SHELXS-97 (Sheldrick, 1990)'
_diffrn_ambient_temperature 295(1)
_diffrn_measured_fraction_theta_full 1.000
_diffrn_measured_fraction_theta_max 1.000
_diffrn_measurement_device_type 'CCD area detector'
_diffrn_measurement_method 'phi and omega scans'
_diffrn_radiation_monochromator graphite
_diffrn_radiation_source 'fine-focus sealed tube'
_diffrn_radiation_type MoK\a
_diffrn_radiation_wavelength 0.71073
_diffrn_reflns_av_R_equivalents 0.0204
_diffrn_reflns_av_sigmaI/netI 0.0149
_diffrn_reflns_limit_h_max 13
_diffrn_reflns_limit_h_min -13
_diffrn_reflns_limit_k_max 9
_diffrn_reflns_limit_k_min -9
_diffrn_reflns_limit_l_max 16
_diffrn_reflns_limit_l_min -16
_diffrn_reflns_number 10014
_diffrn_reflns_theta_full 26.99
_diffrn_reflns_theta_max 26.99
_diffrn_reflns_theta_min 2.00
_exptl_absorpt_coefficient_mu 0.303
_exptl_absorpt_correction_T_max 0.9419
_exptl_absorpt_correction_T_min 0.8961
_exptl_absorpt_correction_type none
_exptl_crystal_colour light
_exptl_crystal_density_diffrn 1.300
_exptl_crystal_density_method 'not measured'
_exptl_crystal_description prism
_exptl_crystal_F_000 384
_exptl_crystal_size_max 0.37
_exptl_crystal_size_mid 0.31
_exptl_crystal_size_min 0.20
_refine_diff_density_max 0.253
_refine_diff_density_min -0.245
_refine_diff_density_rms 0.053
_refine_ls_extinction_method none
_refine_ls_goodness_of_fit_ref 1.164
_refine_ls_hydrogen_treatment mixed
_refine_ls_matrix_type full
_refine_ls_number_parameters 119
_refine_ls_number_reflns 2046
_refine_ls_number_restraints 0
_refine_ls_restrained_S_all 1.164
_refine_ls_R_factor_all 0.0567
_refine_ls_R_factor_gt 0.0542
_refine_ls_shift/su_max 0.001
_refine_ls_shift/su_mean 0.000
_refine_ls_structure_factor_coef Fsqd
_refine_ls_weighting_details 'calc w=1/[\s^2^(Fo^2^)+(0.0644P)^2^+0.3524P] where P=(Fo^2^+2Fc^2^)/3'
_refine_ls_weighting_scheme calc
_refine_ls_wR_factor_gt 0.1369
_refine_ls_wR_factor_ref 0.1389
_reflns_number_gt 1942
_reflns_number_total 2046
_reflns_threshold_expression >2sigma(I)
_cod_data_source_file jo7022262-File003.cif
_cod_data_source_block bashir2m
_cod_depositor_comments
;
The following automatic conversions were performed:
'_symmetry_cell_setting' value 'Monoclinic' changed to 'monoclinic'
according to '/home/saulius/struct/CIF-dictionaries/cif_core.dic'
dictionary named 'cif_core.dic' version 2.4.1 from 2010-06-29.

Automatic conversion script
Id: cif_fix_enum 1527 2010-12-29 10:47:43Z saulius 
;
_cod_original_sg_symbol_H-M 'P 21/c'
_cod_database_code 4023260

loop_
_symmetry_equiv_pos_as_xyz
'x, y, z'
'-x, y+1/2, -z+1/2'
'-x, -y, -z'
'x, -y-1/2, z-1/2'

loop_
_atom_site_label
_atom_site_type_symbol
_atom_site_fract_x
_atom_site_fract_y
_atom_site_fract_z
_atom_site_U_iso_or_equiv
_atom_site_adp_type
_atom_site_occupancy
_atom_site_symmetry_multiplicity
_atom_site_calc_flag
_atom_site_refinement_flags
_atom_site_disorder_assembly
_atom_site_disorder_group
C1 C 0.22885(18) 0.5749(3) 0.60569(16) 0.0476(5) Uani 1 1 d . . .
C2 C 0.24054(18) 0.6833(3) 0.51759(15) 0.0452(4) Uani 1 1 d . . .
C3 C 0.13525(19) 0.8131(3) 0.49169(16) 0.0524(5) Uani 1 1 d . . .
C4 C 0.34744(19) 0.6759(3) 0.46055(15) 0.0455(4) Uani 1 1 d . . .
C5 C 0.2852(2) 0.3391(4) 0.7447(2) 0.0664(7) Uani 1 1 d . . .
H5 H 0.2196 0.4034 0.7794 0.080 Uiso 1 1 calc R . .
C6 C 0.2308(3) 0.1535(5) 0.7086(3) 0.1063(12) Uani 1 1 d . . .
H6A H 0.1507 0.1690 0.6592 0.159 Uiso 1 1 calc R . .
H6B H 0.2132 0.0845 0.7695 0.159 Uiso 1 1 calc R . .
H6C H 0.2936 0.0886 0.6740 0.159 Uiso 1 1 calc R . .
C7 C 0.4108(3) 0.3247(5) 0.8243(2) 0.0858(9) Uani 1 1 d . . .
H7A H 0.4754 0.2579 0.7927 0.129 Uiso 1 1 calc R . .
H7B H 0.3934 0.2615 0.8872 0.129 Uiso 1 1 calc R . .
H7C H 0.4434 0.4458 0.8435 0.129 Uiso 1 1 calc R . .
N1 N 0.30942(18) 0.4480(3) 0.65238(15) 0.0578(5) Uani 1 1 d . . .
H1N1 H 0.374(2) 0.420(3) 0.6234(19) 0.052(6) Uiso 1 1 d . . .
N2 N 0.43473(18) 0.6671(3) 0.41539(16) 0.0634(5) Uani 1 1 d . . .
N3 N 0.04299(19) 0.7848(3) 0.55632(17) 0.0692(6) Uani 1 1 d . . .
H1N3 H -0.005(3) 0.865(4) 0.568(2) 0.068(8) Uiso 1 1 d . . .
O1 O 0.12500(16) 0.9337(3) 0.42234(12) 0.0670(5) Uani 1 1 d . . .
S1 S 0.08485(6) 0.62807(10) 0.65432(5) 0.0697(3) Uani 1 1 d . . .

loop_
_atom_site_aniso_label
_atom_site_aniso_U_11
_atom_site_aniso_U_22
_atom_site_aniso_U_33
_atom_site_aniso_U_23
_atom_site_aniso_U_13
_atom_site_aniso_U_12
C1 0.0409(9) 0.0549(11) 0.0498(10) 0.0051(8) 0.0156(8) 0.0147(8)
C2 0.0403(9) 0.0543(11) 0.0430(9) 0.0044(8) 0.0126(7) 0.0149(8)
C3 0.0468(10) 0.0666(13) 0.0467(10) 0.0103(9) 0.0167(8) 0.0205(9)
C4 0.0443(10) 0.0499(11) 0.0434(10) 0.0039(8) 0.0102(8) 0.0138(8)
C5 0.0642(13) 0.0728(16) 0.0678(14) 0.0260(12) 0.0279(11) 0.0270(12)
C6 0.084(2) 0.105(3) 0.123(3) 0.043(2) -0.004(2) -0.0197(18)
C7 0.105(2) 0.0822(19) 0.0658(16) 0.0153(14) -0.0013(15) 0.0109(16)
N1 0.0506(9) 0.0661(12) 0.0620(11) 0.0199(9) 0.0257(8) 0.0267(9)
N2 0.0536(10) 0.0767(13) 0.0655(11) 0.0082(10) 0.0272(9) 0.0203(9)
N3 0.0580(11) 0.0863(15) 0.0709(12) 0.0330(11) 0.0338(9) 0.0412(11)
O1 0.0672(9) 0.0838(11) 0.0563(9) 0.0275(8) 0.0296(7) 0.0393(9)
S1 0.0594(4) 0.0843(5) 0.0744(4) 0.0352(3) 0.0386(3) 0.0363(3)

loop_
_atom_type_symbol
_atom_type_description
_atom_type_scat_dispersion_real
_atom_type_scat_dispersion_imag
_atom_type_scat_source
C C 0.0033 0.0016 'International Tables Vol C Tables 4.2.6.8 and 6.1.1.4'
H H 0.0000 0.0000 'International Tables Vol C Tables 4.2.6.8 and 6.1.1.4'
N N 0.0061 0.0033 'International Tables Vol C Tables 4.2.6.8 and 6.1.1.4'
O O 0.0106 0.0060 'International Tables Vol C Tables 4.2.6.8 and 6.1.1.4'
S S 0.1246 0.1234 'International Tables Vol C Tables 4.2.6.8 and 6.1.1.4'

loop_
_geom_angle_atom_site_label_1
_geom_angle_atom_site_label_2
_geom_angle_atom_site_label_3
_geom_angle
_geom_angle_site_symmetry_1
_geom_angle_site_symmetry_3
_geom_angle_publ_flag
N1 C1 C2 129.17(18) . . ?
N1 C1 S1 120.71(15) . . ?
C2 C1 S1 110.12(13) . . ?
C1 C2 C4 124.24(16) . . ?
C1 C2 C3 113.61(16) . . ?
C4 C2 C3 122.08(17) . . ?
O1 C3 N3 122.96(18) . . ?
O1 C3 C2 127.41(18) . . ?
N3 C3 C2 109.63(17) . . ?
N2 C4 C2 178.8(2) . . ?
N1 C5 C6 110.2(2) . . ?
N1 C5 C7 109.5(2) . . ?
C6 C5 C7 112.3(2) . . ?
N1 C5 H5 108.3 . . ?
C6 C5 H5 108.3 . . ?
C7 C5 H5 108.3 . . ?
C5 C6 H6A 109.5 . . ?
C5 C6 H6B 109.5 . . ?
H6A C6 H6B 109.5 . . ?
C5 C6 H6C 109.5 . . ?
H6A C6 H6C 109.5 . . ?
H6B C6 H6C 109.5 . . ?
C5 C7 H7A 109.5 . . ?
C5 C7 H7B 109.5 . . ?
H7A C7 H7B 109.5 . . ?
C5 C7 H7C 109.5 . . ?
H7A C7 H7C 109.5 . . ?
H7B C7 H7C 109.5 . . ?
C1 N1 C5 124.25(18) . . ?
C1 N1 H1N1 117.6(16) . . ?
C5 N1 H1N1 117.8(16) . . ?
C3 N3 S1 114.85(14) . . ?
C3 N3 H1N3 121(2) . . ?
S1 N3 H1N3 117(2) . . ?
N3 S1 C1 91.44(9) . . ?

loop_
_geom_bond_atom_site_label_1
_geom_bond_atom_site_label_2
_geom_bond_distance
_geom_bond_site_symmetry_2
_geom_bond_publ_flag
C1 N1 1.318(2) . ?
C1 C2 1.386(3) . ?
C1 S1 1.7356(18) . ?
C2 C4 1.408(3) . ?
C2 C3 1.437(3) . ?
C3 O1 1.233(3) . ?
C3 N3 1.362(3) . ?
C4 N2 1.140(3) . ?
C5 N1 1.464(3) . ?
C5 C6 1.506(5) . ?
C5 C7 1.514(4) . ?
C5 H5 0.9800 . ?
C6 H6A 0.9600 . ?
C6 H6B 0.9600 . ?
C6 H6C 0.9600 . ?
C7 H7A 0.9600 . ?
C7 H7B 0.9600 . ?
C7 H7C 0.9600 . ?
N1 H1N1 0.83(3) . ?
N3 S1 1.690(2) . ?
N3 H1N3 0.80(3) . ?

loop_
_geom_hbond_atom_site_label_D
_geom_hbond_atom_site_label_H
_geom_hbond_atom_site_label_A
_geom_hbond_distance_DH
_geom_hbond_distance_HA
_geom_hbond_distance_DA
_geom_hbond_angle_DHA
_geom_hbond_site_symmetry_A
N3 H1N3 O1 0.80(3) 1.93(3) 2.722(2) 173(3) 3_576
N1 H1N1 N2 0.83(3) 2.19(3) 3.014(2) 167(2) 3_666

loop_
_cod_related_entry_id
_cod_related_entry_database
_cod_related_entry_code
1 ChemSpider 21120870
